data_4102863
loop_
_publ_author_name
'Atsushi Okazawa'
'Daisuke Hashizume'
'Takayuki Ishida'

_publ_contact_author_address
;
    Department of Applied Physics and Chemistry, The University of 
    Electro-Communications, Chofu, Tokyo 182-8585, Japan
;
_publ_contact_author_email ' ishi@pc.uec.ac.jp '
_publ_contact_author_fax ' +81-42-443-5501 '
_publ_contact_author_name 'Takayuki Ishida'
_publ_contact_author_phone ' +81-42-443-5490 '
_publ_section_title
;
 Ferro- and Antiferromagnetic Coupling Switch Accompanied by Twist
 Deformation around the Copper(II) and Nitroxide Coordination Bond
;
_journal_name_full 'Journal of the American Chemical Society'
_journal_page_first 11516
_journal_page_last 11524
_journal_paper_doi 10.1021/ja102163d
_journal_volume 132
_journal_year 2010
_chemical_formula_moiety 'C36 H52 Cu2 N8 O4, 2(Cl O4) '
_chemical_formula_sum 'C36 H52 Cl2 Cu2 N8 O12'
_chemical_formula_weight 986.85
_chemical_melting_point 450(2)
_space_group_IT_number 61
_symmetry_cell_setting orthorhombic
_symmetry_Int_Tables_number 61
_symmetry_space_group_name_Hall '-P 2ac 2ab'
_symmetry_space_group_name_H-M 'P b c a'
_audit_creation_date 2009-07-10
_audit_creation_method 'by CrystalStructure 3.8'
_cell_angle_alpha 90.0000
_cell_angle_beta 90.0000
_cell_angle_gamma 90.0000
_cell_formula_units_Z 4
_cell_length_a 19.771(15)
_cell_length_b 17.178(15)
_cell_length_c 12.672(11)
_cell_measurement_reflns_used 54311
_cell_measurement_temperature 90.
_cell_measurement_theta_max 29.2
_cell_measurement_theta_min 1.0
_cell_volume 4304(6)
_computing_cell_refinement PROCESS-AUTO
_computing_data_collection PROCESS-AUTO
_computing_data_reduction CrystalStructure
_computing_publication_material 'CrystalStructure 3.8'
_computing_structure_refinement CRYSTALS
_computing_structure_solution SIR92
_diffrn_ambient_temperature 90.
_diffrn_detector_area_resol_mean 10.00
_diffrn_measured_fraction_theta_full 0.999
_diffrn_measured_fraction_theta_max 0.999
_diffrn_measurement_device_type 'Rigaku RAXIS-RAPID'
_diffrn_measurement_method \w
_diffrn_radiation_type 'Mo K\a'
_diffrn_radiation_wavelength 0.71073
_diffrn_reflns_av_R_equivalents 0.078
_diffrn_reflns_limit_h_max 26
_diffrn_reflns_limit_h_min -26
_diffrn_reflns_limit_k_max 22
_diffrn_reflns_limit_k_min -22
_diffrn_reflns_limit_l_max 16
_diffrn_reflns_limit_l_min -16
_diffrn_reflns_number 44670
_diffrn_reflns_theta_full 28.27
_diffrn_reflns_theta_max 28.27
_exptl_absorpt_coefficient_mu 1.181
_exptl_absorpt_correction_T_max 0.654
_exptl_absorpt_correction_T_min 0.428
_exptl_absorpt_correction_type numerical
_exptl_absorpt_process_details
;
    Higashi, T. (1999). Program for Absorption Correction.
    Rigaku Corporation, Tokyo, Japan.
;
_exptl_crystal_colour black
_exptl_crystal_density_diffrn 1.523
_exptl_crystal_density_method 'not measured'
_exptl_crystal_description block
_exptl_crystal_F_000 2048.00
_exptl_crystal_size_max 0.45
_exptl_crystal_size_mid 0.38
_exptl_crystal_size_min 0.36
_refine_diff_density_max 0.56
_refine_diff_density_min -0.57
_refine_ls_extinction_method none
_refine_ls_goodness_of_fit_ref 1.035
_refine_ls_hydrogen_treatment refall
_refine_ls_number_parameters 297
_refine_ls_number_reflns 5339
_refine_ls_R_factor_gt 0.0308
_refine_ls_shift/su_max 0.0000
_refine_ls_structure_factor_coef F
_refine_ls_weighting_details 'w = 1/[0.0003Fo^2^ + 0.5000\s(Fo^2^)]'
_refine_ls_weighting_scheme calc
_refine_ls_wR_factor_ref 0.0388
_reflns_number_gt 3456
_reflns_number_total 5339
_reflns_threshold_expression F^2^>2.0\s(F^2^)
_cod_data_source_file ja102163d_si_004.cif
_cod_data_source_block '_[Cu(2pyNO-)(2pyNO.)]2(ClO4-)2_90K'
_cod_original_formula_sum 'C36 H52 Cl2 Cu2 N8 O12 '
_cod_database_code 4102863

loop_
_symmetry_equiv_pos_site_id
_symmetry_equiv_pos_as_xyz
1 +X,+Y,+Z
2 1/2-X,1/2+Y,+Z
3 +X,1/2-Y,1/2+Z
4 1/2-X,-Y,1/2+Z
5 -X,-Y,-Z
6 1/2+X,1/2-Y,-Z
7 -X,1/2+Y,1/2-Z
8 1/2+X,+Y,1/2-Z

loop_
_atom_site_label
_atom_site_type_symbol
_atom_site_fract_x
_atom_site_fract_y
_atom_site_fract_z
_atom_site_U_iso_or_equiv
_atom_site_adp_type
_atom_site_occupancy
_atom_site_symmetry_multiplicity
_atom_site_calc_flag
_atom_site_refinement_flags
Cu(1) Cu 0.558650(10) 0.061950(10) -0.01011(2) 0.01750(6) Uani 1.00 1 d .
Cl(1) Cl 0.77448(3) 0.14804(3) 0.04242(4) 0.02315(12) Uani 1.00 1 d .
O(1) O 0.52508(7) 0.00186(8) 0.10519(10) 0.0179(3) Uani 1.00 1 d .
O(2) O 0.59193(7) 0.11906(9) -0.13587(12) 0.0265(4) Uani 1.00 1 d .
O(3) O 0.72676(9) 0.09762(12) 0.09262(14) 0.0521(6) Uani 1.00 1 d .
O(4) O 0.73790(9) 0.20165(10) -0.02348(13) 0.0427(5) Uani 1.00 1 d .
O(5) O 0.82013(9) 0.10337(11) -0.01990(16) 0.0520(5) Uani 1.00 1 d .
O(6) O 0.81157(8) 0.19131(11) 0.12103(13) 0.0404(5) Uani 1.00 1 d .
N(1) N 0.50625(8) 0.14312(10) 0.05805(13) 0.0184(4) Uani 1.00 1 d .
N(2) N 0.49819(8) 0.04733(10) 0.18912(12) 0.0166(4) Uani 1.00 1 d .
N(3) N 0.63159(8) -0.00744(10) -0.05361(13) 0.0184(4) Uani 1.00 1 d .
N(4) N 0.64079(8) 0.08410(11) -0.18610(13) 0.0207(4) Uani 1.00 1 d .
C(1) C 0.48305(9) 0.12293(12) 0.15487(15) 0.0164(4) Uani 1.00 1 d .
C(2) C 0.44011(10) 0.17327(12) 0.21111(16) 0.0208(5) Uani 1.00 1 d .
C(3) C 0.42285(10) 0.24394(13) 0.16630(17) 0.0253(5) Uani 1.00 1 d .
C(4) C 0.44681(11) 0.26404(13) 0.06643(18) 0.0270(5) Uani 1.00 1 d .
C(5) C 0.48744(11) 0.21224(12) 0.01496(16) 0.0232(5) Uani 1.00 1 d .
C(6) C 0.54080(10) 0.03575(13) 0.28723(16) 0.0198(5) Uani 1.00 1 d .
C(7) C 0.61155(11) 0.06918(15) 0.26968(19) 0.0329(6) Uani 1.00 1 d .
C(8) C 0.54602(11) -0.05170(13) 0.30540(17) 0.0265(5) Uani 1.00 1 d .
C(9) C 0.50714(12) 0.07405(14) 0.38190(16) 0.0295(6) Uani 1.00 1 d .
C(10) C 0.66112(10) 0.01101(12) -0.14706(16) 0.0192(5) Uani 1.00 1 d .
C(11) C 0.70542(10) -0.03955(13) -0.19695(17) 0.0260(5) Uani 1.00 1 d .
C(12) C 0.72087(10) -0.10904(13) -0.14791(18) 0.0271(6) Uani 1.00 1 d .
C(13) C 0.69319(10) -0.12668(13) -0.04976(18) 0.0256(5) Uani 1.00 1 d .
C(14) C 0.64820(10) -0.07460(12) -0.00674(16) 0.0219(5) Uani 1.00 1 d .
C(15) C 0.67156(11) 0.12794(13) -0.27896(16) 0.0238(5) Uani 1.00 1 d .
C(16) C 0.64460(13) 0.21084(15) -0.2742(2) 0.0395(7) Uani 1.00 1 d .
C(17) C 0.65015(12) 0.08754(17) -0.38148(18) 0.0376(6) Uani 1.00 1 d .
C(18) C 0.74917(11) 0.12950(15) -0.26804(17) 0.0317(6) Uani 1.00 1 d .
H(1) H 0.4231 0.1590 0.2785 0.025 Uiso 1.00 1 c R
H(2) H 0.3947 0.2792 0.2039 0.030 Uiso 1.00 1 c R
H(3) H 0.4351 0.3124 0.0351 0.033 Uiso 1.00 1 c R
H(4) H 0.5031 0.2250 -0.0538 0.028 Uiso 1.00 1 c R
H(5) H 0.6096 0.1237 0.2670 0.040 Uiso 1.00 1 c R
H(6) H 0.6353 0.0472 0.2072 0.039 Uiso 1.00 1 c R
H(7) H 0.6416 0.0570 0.3325 0.039 Uiso 1.00 1 c R
H(8) H 0.5696 -0.0719 0.2521 0.032 Uiso 1.00 1 c R
H(9) H 0.5696 -0.0609 0.3621 0.032 Uiso 1.00 1 c R
H(10) H 0.5086 -0.0749 0.3061 0.032 Uiso 1.00 1 c R
H(11) H 0.5291 0.0551 0.4431 0.035 Uiso 1.00 1 c R
H(12) H 0.4627 0.0566 0.3876 0.035 Uiso 1.00 1 c R
H(13) H 0.5109 0.1314 0.3821 0.036 Uiso 1.00 1 c R
H(14) H 0.7246 -0.0268 -0.2635 0.031 Uiso 1.00 1 c R
H(15) H 0.7503 -0.1451 -0.1814 0.033 Uiso 1.00 1 c R
H(16) H 0.7052 -0.1732 -0.0138 0.031 Uiso 1.00 1 c R
H(17) H 0.6280 -0.0869 0.0592 0.026 Uiso 1.00 1 c R
H(18) H 0.6361 0.2246 -0.2029 0.048 Uiso 1.00 1 c R
H(19) H 0.6038 0.2142 -0.3136 0.048 Uiso 1.00 1 c R
H(20) H 0.6771 0.2455 -0.3033 0.048 Uiso 1.00 1 c R
H(21) H 0.6071 0.0887 -0.3861 0.045 Uiso 1.00 1 c R
H(22) H 0.6687 0.1204 -0.4379 0.045 Uiso 1.00 1 c R
H(23) H 0.6673 0.0281 -0.3878 0.045 Uiso 1.00 1 c R
H(24) H 0.7610 0.1773 -0.3122 0.038 Uiso 1.00 1 c R
H(25) H 0.7750 0.0753 -0.2982 0.039 Uiso 1.00 1 c R
H(26) H 0.7640 0.1413 -0.1982 0.038 Uiso 1.00 1 c R

loop_
_atom_site_aniso_label
_atom_site_aniso_U_11
_atom_site_aniso_U_22
_atom_site_aniso_U_33
_atom_site_aniso_U_12
_atom_site_aniso_U_13
_atom_site_aniso_U_23
Cu(1) 0.02111(13) 0.01535(12) 0.01605(12) 0.00155(11) 0.00501(10) 0.00052(10)
Cl(1) 0.0247(2) 0.0248(2) 0.0199(2) -0.0023(2) 0.0006(2) 0.0022(2)
O(1) 0.0226(6) 0.0156(7) 0.0156(6) 0.0030(6) 0.0040(5) -0.0004(5)
O(2) 0.0306(8) 0.0210(8) 0.0279(8) 0.0038(6) 0.0138(7) 0.0024(6)
O(3) 0.0398(10) 0.0751(15) 0.0415(10) -0.0303(10) -0.0061(8) 0.0262(10)
O(4) 0.0572(11) 0.0295(9) 0.0415(9) 0.0036(8) -0.0206(8) 0.0049(8)
O(5) 0.0460(10) 0.0476(12) 0.0625(13) 0.0110(9) 0.0144(9) -0.0164(10)
O(6) 0.0397(10) 0.0486(11) 0.0327(9) -0.0090(8) -0.0118(7) -0.0060(8)
N(1) 0.0209(8) 0.0165(8) 0.0180(8) 0.0001(7) 0.0030(6) -0.0001(7)
N(2) 0.0184(8) 0.0188(9) 0.0127(7) 0.0009(7) 0.0010(6) -0.0025(6)
N(3) 0.0178(8) 0.0203(9) 0.0171(8) -0.0011(7) -0.0007(6) -0.0027(7)
N(4) 0.0209(8) 0.0222(9) 0.0189(8) -0.0034(7) 0.0064(7) -0.0029(7)
C(1) 0.0162(9) 0.0183(10) 0.0148(9) -0.0017(8) -0.0004(7) -0.0023(8)
C(2) 0.0207(10) 0.0228(10) 0.0189(9) -0.0002(9) 0.0012(8) -0.0031(8)
C(3) 0.0246(10) 0.0203(11) 0.0311(12) 0.0046(9) 0.0029(9) -0.0078(9)
C(4) 0.0321(12) 0.0166(11) 0.0324(11) 0.0043(9) 0.0000(10) 0.0003(9)
C(5) 0.0287(11) 0.0195(10) 0.0213(10) -0.0005(8) 0.0028(9) 0.0034(8)
C(6) 0.0189(9) 0.0254(11) 0.0152(9) -0.0031(8) -0.0036(7) 0.0021(8)
C(7) 0.0221(11) 0.0391(14) 0.0376(13) -0.0081(10) -0.0054(9) 0.0047(11)
C(8) 0.0263(11) 0.0294(12) 0.0239(10) -0.0015(9) -0.0046(8) 0.0075(9)
C(9) 0.0377(13) 0.0327(14) 0.0180(10) -0.0001(10) -0.0038(9) -0.0015(9)
C(10) 0.0177(10) 0.0204(11) 0.0197(10) -0.0042(8) 0.0004(8) -0.0025(8)
C(11) 0.0204(10) 0.0291(12) 0.0284(12) -0.0027(9) 0.0065(9) -0.0062(9)
C(12) 0.0174(10) 0.0268(12) 0.0371(13) 0.0027(9) -0.0002(9) -0.0105(10)
C(13) 0.0212(10) 0.0230(11) 0.0326(12) 0.0034(9) -0.0081(9) -0.0047(9)
C(14) 0.0203(9) 0.0247(11) 0.0208(10) -0.0011(8) -0.0041(8) -0.0003(9)
C(15) 0.0247(10) 0.0294(12) 0.0172(10) -0.0072(9) 0.0050(8) 0.0013(9)
C(16) 0.0454(15) 0.0374(15) 0.0359(14) -0.0022(12) 0.0154(12) 0.0152(12)
C(17) 0.0283(12) 0.0628(18) 0.0216(11) -0.0135(12) 0.0030(9) -0.0060(12)
C(18) 0.0248(10) 0.0487(16) 0.0215(11) -0.0132(11) 0.0021(9) 0.0008(11)

loop_
_atom_type_symbol
_atom_type_description
_atom_type_scat_dispersion_real
_atom_type_scat_dispersion_imag
_atom_type_scat_source
C C 0.003 0.002
;
International Tables for Crystallography
(1992, Vol. C, Tables 4.2.6.8 and 6.1.1.4)
;
H H 0.000 0.000
;
International Tables for Crystallography
(1992, Vol. C, Table 6.1.1.4)
;
O O 0.011 0.006
;
International Tables for Crystallography
(1992, Vol. C, Tables 4.2.6.8 and 6.1.1.4)
;
N N 0.006 0.003
;
International Tables for Crystallography
(1992, Vol. C, Tables 4.2.6.8 and 6.1.1.4)
;
Cl Cl 0.148 0.159
;
International Tables for Crystallography
(1992, Vol. C, Tables 4.2.6.8 and 6.1.1.4)
;
Cu Cu 0.320 1.265
;
International Tables for Crystallography
(1992, Vol. C, Tables 4.2.6.8 and 6.1.1.4)
;

loop_
_geom_angle_atom_site_label_1
_geom_angle_atom_site_label_2
_geom_angle_atom_site_label_3
_geom_angle
_geom_angle_publ_flag
_geom_angle_site_symmetry_1
_geom_angle_site_symmetry_3
O(1) Cu(1) O(1) 83.92(5) yes . 5_655
O(1) Cu(1) O(2) 176.45(6) yes . .
O(1) Cu(1) N(1) 82.08(6) yes . .
O(1) Cu(1) N(3) 98.22(6) yes . .
O(1) Cu(1) O(2) 93.04(5) yes 5_655 .
O(1) Cu(1) N(1) 100.93(5) yes 5_655 .
O(1) Cu(1) N(3) 95.27(5) yes 5_655 .
O(2) Cu(1) N(1) 100.33(6) yes . .
O(2) Cu(1) N(3) 80.21(6) yes . .
N(1) Cu(1) N(3) 163.72(6) yes . .
O(3) Cl(1) O(4) 108.32(10) yes . .
O(3) Cl(1) O(5) 109.79(11) yes . .
O(3) Cl(1) O(6) 109.88(10) yes . .
O(4) Cl(1) O(5) 109.99(10) yes . .
O(4) Cl(1) O(6) 109.06(10) yes . .
O(5) Cl(1) O(6) 109.78(10) yes . .
Cu(1) O(1) Cu(1) 96.08(5) yes . 5_655
Cu(1) O(1) N(2) 113.92(10) yes . .
Cu(1) O(1) N(2) 112.37(9) yes 5_655 .
Cu(1) O(2) N(4) 114.22(12) yes . .
Cu(1) N(1) C(1) 113.58(13) yes . .
Cu(1) N(1) C(5) 126.53(13) yes . .
C(1) N(1) C(5) 119.66(17) yes . .
O(1) N(2) C(1) 110.92(13) yes . .
O(1) N(2) C(6) 109.49(14) yes . .
C(1) N(2) C(6) 119.64(16) yes . .
Cu(1) N(3) C(10) 114.94(13) yes . .
Cu(1) N(3) C(14) 125.64(13) yes . .
C(10) N(3) C(14) 118.86(17) yes . .
O(2) N(4) C(10) 116.79(16) yes . .
O(2) N(4) C(15) 116.44(16) yes . .
C(10) N(4) C(15) 126.73(16) yes . .
N(1) C(1) N(2) 116.44(16) yes . .
N(1) C(1) C(2) 120.40(18) yes . .
N(2) C(1) C(2) 122.81(17) yes . .
C(1) C(2) C(3) 118.74(18) yes . .
C(2) C(3) C(4) 120.40(19) yes . .
C(3) C(4) C(5) 118.2(2) yes . .
N(1) C(5) C(4) 122.60(19) yes . .
N(2) C(6) C(7) 109.89(16) yes . .
N(2) C(6) C(8) 106.93(16) yes . .
N(2) C(6) C(9) 110.31(16) yes . .
C(7) C(6) C(8) 109.30(17) yes . .
C(7) C(6) C(9) 110.64(18) yes . .
C(8) C(6) C(9) 109.69(17) yes . .
N(3) C(10) N(4) 113.07(17) yes . .
N(3) C(10) C(11) 121.55(18) yes . .
N(4) C(10) C(11) 125.37(18) yes . .
C(10) C(11) C(12) 118.46(19) yes . .
C(11) C(12) C(13) 120.24(19) yes . .
C(12) C(13) C(14) 117.8(2) yes . .
N(3) C(14) C(13) 122.95(19) yes . .
N(4) C(15) C(16) 107.00(17) yes . .
N(4) C(15) C(17) 108.70(17) yes . .
N(4) C(15) C(18) 109.68(16) yes . .
C(16) C(15) C(17) 111.12(19) yes . .
C(16) C(15) C(18) 109.21(19) yes . .
C(17) C(15) C(18) 111.04(17) yes . .
C(1) C(2) H(1) 120.7 no . .
C(3) C(2) H(1) 120.5 no . .
C(2) C(3) H(2) 119.8 no . .
C(4) C(3) H(2) 119.8 no . .
C(3) C(4) H(3) 120.9 no . .
C(5) C(4) H(3) 121.0 no . .
N(1) C(5) H(4) 118.7 no . .
C(4) C(5) H(4) 118.7 no . .
C(6) C(7) H(5) 110.0 no . .
C(6) C(7) H(6) 113.9 no . .
C(6) C(7) H(7) 110.1 no . .
H(5) C(7) H(6) 111.7 no . .
H(5) C(7) H(7) 105.0 no . .
H(6) C(7) H(7) 105.6 no . .
C(6) C(8) H(8) 107.7 no . .
C(6) C(8) H(9) 109.9 no . .
C(6) C(8) H(10) 114.2 no . .
H(8) C(8) H(9) 105.9 no . .
H(8) C(8) H(10) 106.4 no . .
H(9) C(8) H(10) 112.1 no . .
C(6) C(9) H(11) 107.3 no . .
C(6) C(9) H(12) 109.5 no . .
C(6) C(9) H(13) 113.6 no . .
H(11) C(9) H(12) 105.0 no . .
H(11) C(9) H(13) 107.8 no . .
H(12) C(9) H(13) 113.1 no . .
C(10) C(11) H(14) 120.9 no . .
C(12) C(11) H(14) 120.7 no . .
C(11) C(12) H(15) 119.9 no . .
C(13) C(12) H(15) 119.9 no . .
C(12) C(13) H(16) 120.9 no . .
C(14) C(13) H(16) 121.3 no . .
N(3) C(14) H(17) 118.6 no . .
C(13) C(14) H(17) 118.4 no . .
C(15) C(16) H(18) 109.4 no . .
C(15) C(16) H(19) 109.5 no . .
C(15) C(16) H(20) 109.5 no . .
H(18) C(16) H(19) 109.5 no . .
H(18) C(16) H(20) 109.5 no . .
H(19) C(16) H(20) 109.5 no . .
C(15) C(17) H(21) 108.9 no . .
C(15) C(17) H(22) 104.7 no . .
C(15) C(17) H(23) 113.9 no . .
H(21) C(17) H(22) 108.0 no . .
H(21) C(17) H(23) 109.3 no . .
H(22) C(17) H(23) 111.9 no . .
C(15) C(18) H(24) 101.2 no . .
C(15) C(18) H(25) 114.0 no . .
C(15) C(18) H(26) 113.2 no . .
H(24) C(18) H(25) 112.0 no . .
H(24) C(18) H(26) 105.4 no . .
H(25) C(18) H(26) 110.5 no . .

loop_
_geom_bond_atom_site_label_1
_geom_bond_atom_site_label_2
_geom_bond_distance
_geom_bond_publ_flag
_geom_bond_site_symmetry_2
Cu(1) O(1) 1.9081(13) yes .
Cu(1) O(1) 2.3224(13) yes 5_655
Cu(1) O(2) 1.9837(15) yes .
Cu(1) N(1) 1.9400(16) yes .
Cu(1) N(3) 1.9505(16) yes .
Cl(1) O(3) 1.4300(19) yes .
Cl(1) O(4) 1.4382(17) yes .
Cl(1) O(5) 1.4238(19) yes .
Cl(1) O(6) 1.4431(17) yes .
O(1) N(2) 1.423(2) yes .
O(2) N(4) 1.303(2) yes .
N(1) C(1) 1.355(2) yes .
N(1) C(5) 1.359(2) yes .
N(2) C(1) 1.402(2) yes .
N(2) C(6) 1.515(2) yes .
N(3) C(10) 1.358(2) yes .
N(3) C(14) 1.339(2) yes .
N(4) C(10) 1.408(2) yes .
N(4) C(15) 1.524(2) yes .
C(1) C(2) 1.406(2) yes .
C(2) C(3) 1.383(3) yes .
C(3) C(4) 1.395(3) yes .
C(4) C(5) 1.365(3) yes .
C(6) C(7) 1.528(3) yes .
C(6) C(8) 1.523(3) yes .
C(6) C(9) 1.522(2) yes .
C(10) C(11) 1.386(2) yes .
C(11) C(12) 1.380(3) yes .
C(12) C(13) 1.392(3) yes .
C(13) C(14) 1.374(2) yes .
C(15) C(16) 1.522(3) yes .
C(15) C(17) 1.533(3) yes .
C(15) C(18) 1.541(3) yes .
C(2) H(1) 0.950 no .
C(3) H(2) 0.950 no .
C(4) H(3) 0.950 no .
C(5) H(4) 0.950 no .
C(11) H(14) 0.950 no .
C(12) H(15) 0.950 no .
C(13) H(16) 0.950 no .
C(14) H(17) 0.950 no .
C(16) H(18) 0.950 no .
C(16) H(19) 0.950 no .
C(16) H(20) 0.950 no .

loop_
_geom_contact_atom_site_label_1
_geom_contact_atom_site_label_2
_geom_contact_distance
_geom_contact_site_symmetry_2
O(2) O(4) 3.517(2) .
O(3) N(3) 3.199(2) .
O(3) C(7) 3.234(2) .
O(3) C(11) 3.147(2) 4_655
O(3) C(12) 3.453(2) 4_655
O(3) C(14) 3.571(2) .
O(4) O(2) 3.517(2) .
O(4) N(4) 3.466(2) .
O(4) C(13) 3.266(2) 2_655
O(4) C(18) 3.345(2) .
O(5) C(4) 3.436(2) 6_555
O(5) C(8) 3.563(2) 4_654
O(5) C(18) 3.472(2) .
O(6) C(2) 3.329(2) 8_555
O(6) C(3) 3.595(2) 8_555
O(6) C(11) 3.497(2) 4_655
O(6) C(12) 3.314(2) 4_655
N(3) O(3) 3.199(2) .
N(4) O(4) 3.466(2) .
C(2) O(6) 3.329(2) 8_455
C(3) O(6) 3.595(2) 8_455
C(3) C(8) 3.582(3) 7_655
C(4) O(5) 3.436(2) 6_455
C(4) C(8) 3.560(3) 7_655
C(7) O(3) 3.234(2) .
C(7) C(12) 3.541(2) 4_655
C(8) O(5) 3.563(2) 4_655
C(8) C(3) 3.582(3) 7_645
C(8) C(4) 3.560(3) 7_645
C(11) O(3) 3.147(2) 4_654
C(11) O(6) 3.497(2) 4_654
C(12) O(3) 3.453(2) 4_654
C(12) O(6) 3.314(2) 4_654
C(12) C(7) 3.541(2) 4_654
C(13) O(4) 3.266(2) 2_645
C(14) O(3) 3.571(2) .
C(18) O(4) 3.345(2) .
C(18) O(5) 3.472(2) .
Cu(1) H(6) 3.154 .
Cl(1) H(3) 3.392 6_555
Cl(1) H(14) 3.223 4_655
Cl(1) H(15) 3.534 4_655
Cl(1) H(16) 3.178 2_655
Cl(1) H(20) 3.298 3_555
Cl(1) H(23) 3.355 4_655
Cl(1) H(24) 3.531 3_555
Cl(1) H(26) 3.058 .
O(1) H(5) 3.372 .
O(1) H(6) 2.651 .
O(1) H(8) 2.418 .
O(1) H(9) 3.540 .
O(1) H(10) 2.885 .
O(2) H(10) 3.029 5_655
O(2) H(21) 3.228 .
O(2) H(26) 3.514 .
O(3) H(5) 3.233 .
O(3) H(6) 2.476 .
O(3) H(7) 3.544 .
O(3) H(14) 2.393 4_655
O(3) H(15) 3.012 4_655
O(3) H(20) 3.157 3_555
O(3) H(23) 3.019 4_655
O(3) H(25) 3.278 4_655
O(4) H(15) 3.315 2_655
O(4) H(16) 2.429 2_655
O(4) H(18) 3.062 .
O(4) H(20) 3.171 3_555
O(4) H(22) 3.519 3_555
O(4) H(24) 3.421 3_555
O(4) H(26) 2.498 .
O(5) H(2) 3.418 6_555
O(5) H(3) 2.701 6_555
O(5) H(7) 3.415 4_654
O(5) H(9) 2.743 4_654
O(5) H(12) 3.378 8_555
O(5) H(23) 2.821 4_655
O(5) H(26) 2.600 .
O(6) H(1) 2.606 8_555
O(6) H(2) 3.147 8_555
O(6) H(3) 3.143 6_555
O(6) H(14) 3.261 4_655
O(6) H(15) 2.897 4_655
O(6) H(16) 2.907 2_655
O(6) H(20) 3.028 3_555
O(6) H(24) 2.609 3_555
N(1) H(5) 3.361 .
N(1) H(6) 3.578 .
N(1) H(19) 3.518 3_555
N(2) H(5) 2.746 .
N(2) H(6) 2.720 .
N(2) H(7) 3.372 .
N(2) H(8) 2.612 .
N(2) H(9) 3.202 .
N(2) H(10) 2.578 .
N(2) H(11) 3.278 .
N(2) H(12) 2.615 .
N(2) H(13) 2.852 .
N(3) H(6) 3.437 .
N(4) H(10) 3.326 5_655
N(4) H(21) 2.622 .
N(4) H(22) 3.298 .
N(4) H(23) 2.781 .
N(4) H(24) 3.282 .
N(4) H(25) 3.014 .
N(4) H(26) 2.632 .
C(1) H(5) 2.877 .
C(1) H(6) 3.346 .
C(1) H(12) 3.187 .
C(1) H(13) 2.935 .
C(2) H(5) 3.529 .
C(2) H(12) 3.036 .
C(2) H(13) 2.678 .
C(3) H(8) 3.332 7_655
C(3) H(9) 3.375 7_655
C(3) H(10) 3.412 7_655
C(4) H(9) 3.157 7_655
C(4) H(10) 3.323 7_655
C(4) H(13) 3.207 3_554
C(4) H(19) 3.476 3_555
C(5) H(13) 3.203 3_554
C(5) H(19) 3.408 3_555
C(6) H(5) 2.048 .
C(6) H(6) 2.135 .
C(6) H(7) 2.106 .
C(6) H(8) 1.986 .
C(6) H(9) 1.995 .
C(6) H(10) 2.019 .
C(6) H(11) 2.016 .
C(6) H(12) 2.031 .
C(6) H(13) 2.121 .
C(7) H(5) 0.937 .
C(7) H(6) 0.995 .
C(7) H(7) 1.015 .
C(7) H(8) 2.571 .
C(7) H(9) 2.656 .
C(7) H(10) 3.238 .
C(7) H(11) 2.747 .
C(7) H(12) 3.307 .
C(7) H(13) 2.671 .
C(7) H(14) 3.347 4_655
C(7) H(15) 3.090 4_655
C(7) H(18) 3.592 3_555
C(7) H(20) 3.560 3_555
C(7) H(25) 3.454 4_655
C(8) H(2) 3.135 7_645
C(8) H(3) 3.110 7_645
C(8) H(5) 3.300 .
C(8) H(6) 2.747 .
C(8) H(7) 2.679 .
C(8) H(8) 0.891 .
C(8) H(9) 0.871 .
C(8) H(10) 0.840 .
C(8) H(11) 2.554 .
C(8) H(11) 3.517 5_656
C(8) H(12) 2.694 .
C(8) H(13) 3.365 .
C(8) H(21) 3.258 5_655
C(9) H(3) 3.099 3_555
C(9) H(4) 3.548 3_555
C(9) H(5) 2.636 .
C(9) H(6) 3.396 .
C(9) H(7) 2.747 .
C(9) H(8) 3.243 .
C(9) H(9) 2.639 .
C(9) H(9) 3.589 5_656
C(9) H(10) 2.734 .
C(9) H(11) 0.946 .
C(9) H(11) 3.218 5_656
C(9) H(12) 0.930 .
C(9) H(13) 0.988 .
C(9) H(21) 3.551 1_556
C(9) H(21) 3.594 5_655
C(10) H(21) 3.479 .
C(10) H(23) 3.068 .
C(10) H(25) 3.156 .
C(10) H(26) 3.094 .
C(11) H(6) 3.378 4_654
C(11) H(7) 3.062 4_654
C(11) H(23) 2.787 .
C(11) H(25) 2.726 .
C(11) H(26) 3.316 .
C(12) H(5) 3.531 4_654
C(12) H(6) 3.548 4_654
C(12) H(7) 2.873 4_654
C(12) H(22) 3.447 4_655
C(13) H(22) 3.078 4_655
C(13) H(24) 3.262 4_655
C(13) H(25) 3.367 4_655
C(14) H(6) 3.434 .
C(14) H(24) 3.523 4_655
C(14) H(25) 3.048 4_655
C(15) H(21) 1.981 .
C(15) H(22) 2.019 .
C(15) H(23) 2.203 .
C(15) H(24) 2.007 .
C(15) H(25) 2.250 .
C(15) H(26) 2.108 .
C(16) H(5) 2.973 3_554
C(16) H(15) 3.439 2_655
C(16) H(21) 2.639 .
C(16) H(22) 2.634 .
C(16) H(23) 3.483 .
C(16) H(24) 2.421 .
C(16) H(25) 3.487 .
C(16) H(26) 2.816 .
C(17) H(10) 3.288 5_655
C(17) H(11) 3.314 1_554
C(17) H(12) 3.334 5_655
C(17) H(21) 0.854 .
C(17) H(22) 0.983 .
C(17) H(23) 1.079 .
C(17) H(24) 2.821 .
C(17) H(25) 2.694 .
C(17) H(26) 3.365 .
C(18) H(2) 3.377 6_555
C(18) H(16) 3.328 4_654
C(18) H(17) 3.350 4_654
C(18) H(21) 3.259 .
C(18) H(22) 2.681 .
C(18) H(23) 2.822 .
C(18) H(24) 1.021 .
C(18) H(25) 1.129 .
C(18) H(26) 0.955 .
H(1) O(6) 2.606 8_455
H(1) H(3) 3.296 3_555
H(1) H(4) 3.314 3_555
H(1) H(11) 3.453 .
H(1) H(12) 2.370 .
H(1) H(13) 2.227 .
H(2) O(5) 3.418 6_455
H(2) O(6) 3.147 8_455
H(2) C(8) 3.135 7_655
H(2) C(18) 3.377 6_455
H(2) H(8) 2.712 7_655
H(2) H(9) 2.957 7_655
H(2) H(10) 3.155 7_655
H(2) H(24) 3.070 6_455
H(2) H(26) 2.924 6_455
H(3) Cl(1) 3.392 6_455
H(3) O(5) 2.701 6_455
H(3) O(6) 3.143 6_455
H(3) C(8) 3.110 7_655
H(3) C(9) 3.099 3_554
H(3) H(1) 3.296 3_554
H(3) H(8) 3.351 7_655
H(3) H(9) 2.538 7_655
H(3) H(10) 3.006 7_655
H(3) H(11) 3.161 3_554
H(3) H(12) 2.976 3_554
H(3) H(13) 2.633 3_554
H(4) C(9) 3.548 3_554
H(4) H(1) 3.314 3_554
H(4) H(13) 2.601 3_554
H(5) O(1) 3.372 .
H(5) O(3) 3.233 .
H(5) N(1) 3.361 .
H(5) N(2) 2.746 .
H(5) C(1) 2.877 .
H(5) C(2) 3.529 .
H(5) C(6) 2.048 .
H(5) C(7) 0.937 .
H(5) C(8) 3.300 .
H(5) C(9) 2.636 .
H(5) C(12) 3.531 4_655
H(5) C(16) 2.973 3_555
H(5) H(6) 1.599 .
H(5) H(7) 1.550 .
H(5) H(8) 3.456 .
H(5) H(9) 3.483 .
H(5) H(11) 2.983 .
H(5) H(12) 3.477 .
H(5) H(13) 2.440 .
H(5) H(15) 2.870 4_655
H(5) H(18) 2.686 3_555
H(5) H(19) 2.969 3_555
H(5) H(20) 2.762 3_555
H(6) Cu(1) 3.154 .
H(6) O(1) 2.651 .
H(6) O(3) 2.476 .
H(6) N(1) 3.578 .
H(6) N(2) 2.720 .
H(6) N(3) 3.437 .
H(6) C(1) 3.346 .
H(6) C(6) 2.135 .
H(6) C(7) 0.995 .
H(6) C(8) 2.747 .
H(6) C(9) 3.396 .
H(6) C(11) 3.378 4_655
H(6) C(12) 3.548 4_655
H(6) C(14) 3.434 .
H(6) H(5) 1.599 .
H(6) H(7) 1.601 .
H(6) H(8) 2.489 .
H(6) H(9) 2.997 .
H(6) H(10) 3.499 .
H(6) H(14) 2.817 4_655
H(6) H(15) 3.152 4_655
H(6) H(17) 2.973 .
H(6) H(25) 2.752 4_655
H(7) O(3) 3.544 .
H(7) O(5) 3.415 4_655
H(7) N(2) 3.372 .
H(7) C(6) 2.106 .
H(7) C(7) 1.015 .
H(7) C(8) 2.679 .
H(7) C(9) 2.747 .
H(7) C(11) 3.062 4_655
H(7) C(12) 2.873 4_655
H(7) H(5) 1.550 .
H(7) H(6) 1.601 .
H(7) H(8) 2.823 .
H(7) H(9) 2.504 .
H(7) H(10) 3.488 .
H(7) H(11) 2.629 .
H(7) H(13) 2.951 .
H(7) H(14) 2.957 4_655
H(7) H(15) 2.624 4_655
H(7) H(22) 3.153 1_556
H(7) H(25) 3.260 4_655
H(8) O(1) 2.418 .
H(8) N(2) 2.612 .
H(8) C(3) 3.332 7_645
H(8) C(6) 1.986 .
H(8) C(7) 2.571 .
H(8) C(8) 0.891 .
H(8) C(9) 3.243 .
H(8) H(2) 2.712 7_645
H(8) H(3) 3.351 7_645
H(8) H(5) 3.456 .
H(8) H(6) 2.489 .
H(8) H(7) 2.823 .
H(8) H(9) 1.407 .
H(8) H(10) 1.388 .
H(8) H(11) 3.356 .
H(8) H(12) 3.505 .
H(8) H(17) 2.715 .
H(8) H(25) 3.137 4_655
H(8) H(26) 3.555 4_655
H(9) O(1) 3.540 .
H(9) O(5) 2.743 4_655
H(9) N(2) 3.202 .
H(9) C(3) 3.375 7_645
H(9) C(4) 3.157 7_645
H(9) C(6) 1.995 .
H(9) C(7) 2.656 .
H(9) C(8) 0.871 .
H(9) C(9) 2.639 .
H(9) C(9) 3.589 5_656
H(9) H(2) 2.957 7_645
H(9) H(3) 2.538 7_645
H(9) H(5) 3.483 .
H(9) H(6) 2.997 .
H(9) H(7) 2.504 .
H(9) H(8) 1.407 .
H(9) H(10) 1.420 .
H(9) H(11) 2.381 .
H(9) H(11) 3.149 5_656
H(9) H(12) 2.940 .
H(9) H(12) 3.238 5_656
H(9) H(13) 3.511 .
H(9) H(21) 3.539 5_655
H(10) O(1) 2.885 .
H(10) O(2) 3.029 5_655
H(10) N(2) 2.578 .
H(10) N(4) 3.326 5_655
H(10) C(3) 3.412 7_645
H(10) C(4) 3.323 7_645
H(10) C(6) 2.019 .
H(10) C(7) 3.238 .
H(10) C(8) 0.840 .
H(10) C(9) 2.734 .
H(10) C(17) 3.288 5_655
H(10) H(2) 3.155 7_645
H(10) H(3) 3.006 7_645
H(10) H(6) 3.499 .
H(10) H(7) 3.488 .
H(10) H(8) 1.388 .
H(10) H(9) 1.420 .
H(10) H(11) 2.858 .
H(10) H(11) 3.283 5_656
H(10) H(12) 2.644 .
H(10) H(19) 3.266 5_655
H(10) H(21) 2.513 5_655
H(11) N(2) 3.278 .
H(11) C(6) 2.016 .
H(11) C(7) 2.747 .
H(11) C(8) 2.554 .
H(11) C(8) 3.517 5_656
H(11) C(9) 0.946 .
H(11) C(9) 3.218 5_656
H(11) C(17) 3.314 1_556
H(11) H(1) 3.453 .
H(11) H(3) 3.161 3_555
H(11) H(5) 2.983 .
H(11) H(7) 2.629 .
H(11) H(8) 3.356 .
H(11) H(9) 2.381 .
H(11) H(9) 3.149 5_656
H(11) H(10) 2.858 .
H(11) H(10) 3.283 5_656
H(11) H(11) 2.644 5_656
H(11) H(12) 1.489 .
H(11) H(12) 2.884 5_656
H(11) H(13) 1.564 .
H(11) H(21) 2.720 1_556
H(11) H(22) 3.340 1_556
H(11) H(23) 3.503 1_556
H(12) O(5) 3.378 8_455
H(12) N(2) 2.615 .
H(12) C(1) 3.187 .
H(12) C(2) 3.036 .
H(12) C(6) 2.031 .
H(12) C(7) 3.307 .
H(12) C(8) 2.694 .
H(12) C(9) 0.930 .
H(12) C(17) 3.334 5_655
H(12) H(1) 2.370 .
H(12) H(3) 2.976 3_555
H(12) H(5) 3.477 .
H(12) H(8) 3.505 .
H(12) H(9) 2.940 .
H(12) H(9) 3.238 5_656
H(12) H(10) 2.644 .
H(12) H(11) 1.489 .
H(12) H(11) 2.884 5_656
H(12) H(13) 1.601 .
H(12) H(21) 2.852 5_655
H(12) H(23) 2.953 5_655
H(13) N(2) 2.852 .
H(13) C(1) 2.935 .
H(13) C(2) 2.678 .
H(13) C(4) 3.207 3_555
H(13) C(5) 3.203 3_555
H(13) C(6) 2.121 .
H(13) C(7) 2.671 .
H(13) C(8) 3.365 .
H(13) C(9) 0.988 .
H(13) H(1) 2.227 .
H(13) H(3) 2.633 3_555
H(13) H(4) 2.601 3_555
H(13) H(5) 2.440 .
H(13) H(7) 2.951 .
H(13) H(9) 3.511 .
H(13) H(11) 1.564 .
H(13) H(12) 1.601 .
H(13) H(21) 3.575 1_556
H(14) Cl(1) 3.223 4_654
H(14) O(3) 2.393 4_654
H(14) O(6) 3.261 4_654
H(14) C(7) 3.347 4_654
H(14) H(6) 2.817 4_654
H(14) H(7) 2.957 4_654
H(14) H(21) 3.428 .
H(14) H(22) 3.536 .
H(14) H(23) 2.158 .
H(14) H(25) 2.066 .
H(14) H(26) 3.104 .
H(15) Cl(1) 3.534 4_654
H(15) O(3) 3.012 4_654
H(15) O(4) 3.315 2_645
H(15) O(6) 2.897 4_654
H(15) C(7) 3.090 4_654
H(15) C(16) 3.439 2_645
H(15) H(5) 2.870 4_654
H(15) H(6) 3.152 4_654
H(15) H(7) 2.624 4_654
H(15) H(18) 3.183 2_645
H(15) H(20) 2.825 2_645
H(15) H(22) 3.502 4_655
H(15) H(24) 3.479 2_645
H(16) Cl(1) 3.178 2_645
H(16) O(4) 2.429 2_645
H(16) O(6) 2.907 2_645
H(16) C(18) 3.328 4_655
H(16) H(22) 2.821 4_655
H(16) H(24) 2.642 4_655
H(16) H(25) 3.232 4_655
H(17) C(18) 3.350 4_655
H(17) H(6) 2.973 .
H(17) H(8) 2.715 .
H(17) H(24) 3.143 4_655
H(17) H(25) 2.642 4_655
H(18) O(4) 3.062 .
H(18) C(7) 3.592 3_554
H(18) H(5) 2.686 3_554
H(18) H(15) 3.183 2_655
H(18) H(21) 3.342 .
H(18) H(22) 3.534 .
H(18) H(24) 2.947 .
H(18) H(26) 2.907 .
H(19) N(1) 3.518 3_554
H(19) C(4) 3.476 3_554
H(19) C(5) 3.408 3_554
H(19) H(5) 2.969 3_554
H(19) H(10) 3.266 5_655
H(19) H(21) 2.344 .
H(19) H(22) 2.593 .
H(19) H(23) 3.561 .
H(19) H(24) 3.173 .
H(20) Cl(1) 3.298 3_554
H(20) O(3) 3.157 3_554
H(20) O(4) 3.171 3_554
H(20) O(6) 3.028 3_554
H(20) C(7) 3.560 3_554
H(20) H(5) 2.762 3_554
H(20) H(15) 2.825 2_655
H(20) H(21) 3.205 .
H(20) H(22) 2.748 .
H(20) H(24) 2.034 .
H(20) H(25) 3.507 .
H(20) H(26) 2.816 .
H(21) O(2) 3.228 .
H(21) N(4) 2.622 .
H(21) C(8) 3.258 5_655
H(21) C(9) 3.551 1_554
H(21) C(9) 3.594 5_655
H(21) C(10) 3.479 .
H(21) C(15) 1.981 .
H(21) C(16) 2.639 .
H(21) C(17) 0.854 .
H(21) C(18) 3.259 .
H(21) H(9) 3.539 5_655
H(21) H(10) 2.513 5_655
H(21) H(11) 2.720 1_554
H(21) H(12) 2.852 5_655
H(21) H(13) 3.575 1_554
H(21) H(14) 3.428 .
H(21) H(18) 3.342 .
H(21) H(19) 2.344 .
H(21) H(20) 3.205 .
H(21) H(22) 1.488 .
H(21) H(23) 1.582 .
H(21) H(24) 3.530 .
H(21) H(25) 3.510 .
H(22) O(4) 3.519 3_554
H(22) N(4) 3.298 .
H(22) C(12) 3.447 4_654
H(22) C(13) 3.078 4_654
H(22) C(15) 2.019 .
H(22) C(16) 2.634 .
H(22) C(17) 0.983 .
H(22) C(18) 2.681 .
H(22) H(7) 3.153 1_554
H(22) H(11) 3.340 1_554
H(22) H(14) 3.536 .
H(22) H(15) 3.502 4_654
H(22) H(16) 2.821 4_654
H(22) H(18) 3.534 .
H(22) H(19) 2.593 .
H(22) H(20) 2.748 .
H(22) H(21) 1.488 .
H(22) H(23) 1.709 .
H(22) H(24) 2.612 .
H(22) H(25) 2.856 .
H(22) H(26) 3.593 .
H(23) Cl(1) 3.355 4_654
H(23) O(3) 3.019 4_654
H(23) O(5) 2.821 4_654
H(23) N(4) 2.781 .
H(23) C(10) 3.068 .
H(23) C(11) 2.787 .
H(23) C(15) 2.203 .
H(23) C(16) 3.483 .
H(23) C(17) 1.079 .
H(23) C(18) 2.822 .
H(23) H(11) 3.503 1_554
H(23) H(12) 2.953 5_655
H(23) H(14) 2.158 .
H(23) H(19) 3.561 .
H(23) H(21) 1.582 .
H(23) H(22) 1.709 .
H(23) H(24) 3.306 .
H(23) H(25) 2.547 .
H(24) Cl(1) 3.531 3_554
H(24) O(4) 3.421 3_554
H(24) O(6) 2.609 3_554
H(24) N(4) 3.282 .
H(24) C(13) 3.262 4_654
H(24) C(14) 3.523 4_654
H(24) C(15) 2.007 .
H(24) C(16) 2.421 .
H(24) C(17) 2.821 .
H(24) C(18) 1.021 .
H(24) H(2) 3.070 6_555
H(24) H(15) 3.479 2_655
H(24) H(16) 2.642 4_654
H(24) H(17) 3.143 4_654
H(24) H(18) 2.947 .
H(24) H(19) 3.173 .
H(24) H(20) 2.034 .
H(24) H(21) 3.530 .
H(24) H(22) 2.612 .
H(24) H(23) 3.306 .
H(24) H(25) 1.783 .
H(24) H(26) 1.573 .
H(25) O(3) 3.278 4_654
H(25) N(4) 3.014 .
H(25) C(7) 3.454 4_654
H(25) C(10) 3.156 .
H(25) C(11) 2.726 .
H(25) C(13) 3.367 4_654
H(25) C(14) 3.048 4_654
H(25) C(15) 2.250 .
H(25) C(16) 3.487 .
H(25) C(17) 2.694 .
H(25) C(18) 1.129 .
H(25) H(6) 2.752 4_654
H(25) H(7) 3.260 4_654
H(25) H(8) 3.137 4_654
H(25) H(14) 2.066 .
H(25) H(16) 3.232 4_654
H(25) H(17) 2.642 4_654
H(25) H(20) 3.507 .
H(25) H(21) 3.510 .
H(25) H(22) 2.856 .
H(25) H(23) 2.547 .
H(25) H(24) 1.783 .
H(25) H(26) 1.714 .
H(26) Cl(1) 3.058 .
H(26) O(2) 3.514 .
H(26) O(4) 2.498 .
H(26) O(5) 2.600 .
H(26) N(4) 2.632 .
H(26) C(10) 3.094 .
H(26) C(11) 3.316 .
H(26) C(15) 2.108 .
H(26) C(16) 2.816 .
H(26) C(17) 3.365 .
H(26) C(18) 0.955 .
H(26) H(2) 2.924 6_555
H(26) H(8) 3.555 4_654
H(26) H(14) 3.104 .
H(26) H(18) 2.907 .
H(26) H(20) 2.816 .
H(26) H(22) 3.593 .
H(26) H(24) 1.573 .
H(26) H(25) 1.714 .

loop_
_geom_torsion_atom_site_label_1
_geom_torsion_atom_site_label_2
_geom_torsion_atom_site_label_3
_geom_torsion_atom_site_label_4
_geom_torsion
_geom_torsion_site_symmetry_1
_geom_torsion_site_symmetry_3
_geom_torsion_site_symmetry_4
O(1) Cu(1) O(1) N(2) -119.00(11) . 5_655 5_655
O(1) Cu(1) O(1) N(2) -117.78(11) 5_655 . .
O(1) Cu(1) N(1) C(1) 9.84(12) . . .
O(1) Cu(1) N(1) C(5) -164.62(17) . . .
N(1) Cu(1) O(1) Cu(1) 101.97(6) . . 5_655
N(1) Cu(1) O(1) N(2) -15.81(11) . . .
O(1) Cu(1) N(3) C(10) 169.85(13) . . .
O(1) Cu(1) N(3) C(14) -1.49(17) . . .
N(3) Cu(1) O(1) Cu(1) -94.47(6) . . 5_655
N(3) Cu(1) O(1) N(2) 147.75(11) . . .
O(1) Cu(1) O(2) N(4) -92.25(12) 5_655 . .
O(2) Cu(1) O(1) Cu(1) 178.17(6) . 5_655 5_655
O(2) Cu(1) O(1) N(2) 59.17(11) . 5_655 5_655
O(1) Cu(1) N(1) C(1) 92.03(13) 5_655 . .
O(1) Cu(1) N(1) C(5) -82.43(16) 5_655 . .
N(1) Cu(1) O(1) Cu(1) -80.69(6) . 5_655 5_655
N(1) Cu(1) O(1) N(2) 160.31(10) . 5_655 5_655
O(1) Cu(1) N(3) C(10) 85.26(14) 5_655 . .
O(1) Cu(1) N(3) C(14) -86.08(16) 5_655 . .
N(3) Cu(1) O(1) Cu(1) 97.73(6) . 5_655 5_655
N(3) Cu(1) O(1) N(2) -21.27(11) . 5_655 5_655
O(2) Cu(1) N(1) C(1) -172.80(12) . . .
O(2) Cu(1) N(1) C(5) 12.75(17) . . .
N(1) Cu(1) O(2) N(4) 166.06(12) . . .
O(2) Cu(1) N(3) C(10) -6.92(13) . . .
O(2) Cu(1) N(3) C(14) -178.27(17) . . .
N(3) Cu(1) O(2) N(4) 2.59(12) . . .
N(1) Cu(1) N(3) C(10) -100.3(2) . . .
N(1) Cu(1) N(3) C(14) 88.4(2) . . .
N(3) Cu(1) N(1) C(1) -82.4(2) . . .
N(3) Cu(1) N(1) C(5) 103.2(2) . . .
Cu(1) O(1) N(2) C(1) 18.70(17) . . .
Cu(1) O(1) N(2) C(6) -115.48(13) . . .
Cu(1) O(1) N(2) C(1) -89.24(14) 5_655 . .
Cu(1) O(1) N(2) C(6) 136.58(12) 5_655 . .
Cu(1) O(2) N(4) C(10) 2.1(2) . . .
Cu(1) O(2) N(4) C(15) -175.97(12) . . .
Cu(1) N(1) C(1) N(2) -1.9(2) . . .
Cu(1) N(1) C(1) C(2) -175.32(14) . . .
Cu(1) N(1) C(5) C(4) 175.71(16) . . .
C(1) N(1) C(5) C(4) 1.6(3) . . .
C(5) N(1) C(1) N(2) 172.96(17) . . .
C(5) N(1) C(1) C(2) -0.5(2) . . .
O(1) N(2) C(1) N(1) -10.7(2) . . .
O(1) N(2) C(1) C(2) 162.54(16) . . .
O(1) N(2) C(6) C(7) 66.2(2) . . .
O(1) N(2) C(6) C(8) -52.35(18) . . .
O(1) N(2) C(6) C(9) -171.57(15) . . .
C(1) N(2) C(6) C(7) -63.4(2) . . .
C(1) N(2) C(6) C(8) 178.08(16) . . .
C(1) N(2) C(6) C(9) 58.9(2) . . .
C(6) N(2) C(1) N(1) 118.24(18) . . .
C(6) N(2) C(1) C(2) -68.5(2) . . .
Cu(1) N(3) C(10) N(4) 9.8(2) . . .
Cu(1) N(3) C(10) C(11) -168.96(15) . . .
Cu(1) N(3) C(14) C(13) 169.96(15) . . .
C(10) N(3) C(14) C(13) -1.1(2) . . .
C(14) N(3) C(10) N(4) -178.18(16) . . .
C(14) N(3) C(10) C(11) 3.0(2) . . .
O(2) N(4) C(10) N(3) -7.8(2) . . .
O(2) N(4) C(10) C(11) 170.95(18) . . .
O(2) N(4) C(15) C(16) 11.1(2) . . .
O(2) N(4) C(15) C(17) -108.93(19) . . .
O(2) N(4) C(15) C(18) 129.49(18) . . .
C(10) N(4) C(15) C(16) -166.67(19) . . .
C(10) N(4) C(15) C(17) 73.2(2) . . .
C(10) N(4) C(15) C(18) -48.3(2) . . .
C(15) N(4) C(10) N(3) 170.01(17) . . .
C(15) N(4) C(10) C(11) -11.2(3) . . .
N(1) C(1) C(2) C(3) -0.8(2) . . .
N(2) C(1) C(2) C(3) -173.81(18) . . .
C(1) C(2) C(3) C(4) 1.1(3) . . .
C(2) C(3) C(4) C(5) -0.0(2) . . .
C(3) C(4) C(5) N(1) -1.3(3) . . .
N(3) C(10) C(11) C(12) -1.9(3) . . .
N(4) C(10) C(11) C(12) 179.42(19) . . .
C(10) C(11) C(12) C(13) -1.1(3) . . .
C(11) C(12) C(13) C(14) 2.9(3) . . .
C(12) C(13) C(14) N(3) -1.9(3) . . .
